data_7037471
loop_
_publ_author_name
'Suriya Narayanan, Ramakirushnan'
'Chandrasekhar, Vadapalli'

_publ_section_title
;
 Molecular, 1D and 2D assemblies from
 hexakis(3-pyridyloxy)cyclophosphazene containing 20-membered
 metallamacrocyclic motifs.
;
_journal_issue 5
_journal_name_full 'Dalton transactions (Cambridge, England : 2003)'
_journal_page_first 2273
_journal_page_last 2283
_journal_paper_doi 10.1039/c5dt03537f
_journal_volume 45
_journal_year 2016
_chemical_formula_moiety 'C60 H60 Cd2 N20 O24 P6, 9(H2 O), 2(N O3)'
_chemical_formula_sum 'C60 H78 Cd2 N22 O39 P6'
_chemical_formula_weight 2142.06
_space_group_crystal_system triclinic
_space_group_IT_number 2
_space_group_name_Hall '-P 1'
_space_group_name_H-M_alt 'P -1'
_symmetry_space_group_name_Hall '-P 1'
_symmetry_space_group_name_H-M 'P -1'
_atom_sites_solution_hydrogens mixed
_atom_sites_solution_primary direct
_audit_creation_date 2015-03-30
_audit_creation_method
;
Olex2 1.2
(compiled 2015.01.26 svn.r3150 for OlexSys, GUI svn.r4998)
;
_audit_update_record
;
2015-11-24 deposited with the CCDC.
2015-11-26 downloaded from the CCDC.
;
_cell_angle_alpha 97.615(5)
_cell_angle_beta 93.250(5)
_cell_angle_gamma 106.564(5)
_cell_formula_units_Z 1
_cell_length_a 11.634(5)
_cell_length_b 12.742(5)
_cell_length_c 16.197(5)
_cell_measurement_reflns_used 2812
_cell_measurement_temperature 293(2)
_cell_measurement_theta_max 23.18
_cell_measurement_theta_min 2.34
_cell_volume 2269.8(15)
_computing_cell_refinement 'SAINT v6.45A (Bruker, 2003)'
_computing_data_collection "'Bruker SMART"
_computing_data_reduction 'SAINT v6.45A (Bruker, 2003)'
_computing_molecular_graphics 'Olex2 (Dolomanov et al., 2009)'
_computing_publication_material 'Olex2 (Dolomanov et al., 2009)'
_computing_structure_refinement 'ShelXL (Sheldrick, 2008)'
_computing_structure_solution 'ShelXS (Sheldrick, 2008)'
_diffrn_ambient_temperature 293(2)
_diffrn_measured_fraction_theta_full 0.982
_diffrn_measured_fraction_theta_max 0.979
_diffrn_measurement_device_type 'CCD area detector'
_diffrn_measurement_method 'phi and omega scans'
_diffrn_radiation_monochromator graphite
_diffrn_radiation_type MoK\a
_diffrn_radiation_wavelength 0.71069
_diffrn_reflns_av_R_equivalents 0.0343
_diffrn_reflns_av_unetI/netI 0.0754
_diffrn_reflns_laue_measured_fraction_full 0.982
_diffrn_reflns_laue_measured_fraction_max 0.979
_diffrn_reflns_limit_h_max 14
_diffrn_reflns_limit_h_min -11
_diffrn_reflns_limit_k_max 15
_diffrn_reflns_limit_k_min -15
_diffrn_reflns_limit_l_max 19
_diffrn_reflns_limit_l_min -19
_diffrn_reflns_number 12201
_diffrn_reflns_point_group_measured_fraction_full 0.982
_diffrn_reflns_point_group_measured_fraction_max 0.979
_diffrn_reflns_theta_full 25.000
_diffrn_reflns_theta_max 25.499
_diffrn_reflns_theta_min 2.094
_exptl_absorpt_coefficient_mu 0.672
_exptl_absorpt_correction_T_max 1
_exptl_absorpt_correction_T_min 0.475245
_exptl_absorpt_correction_type multi-scan
_exptl_absorpt_process_details
;
SADABS v.2.10 (Bruker,2003) was used for absorption correction.
R(int) was 0.0726 before and 0.0297 after correction.
The Ratio of minimum to maximum transmission is 0.4752.
The \l/2 correction factor is 0.0015.
;
_exptl_crystal_colour colourless
_exptl_crystal_colour_primary colourless
_exptl_crystal_density_diffrn 1.567
_exptl_crystal_description plate
_exptl_crystal_F_000 1090
_exptl_crystal_recrystallization_method 'Re-crystallisation from solvent: Aqueous Ethanol'
_exptl_crystal_size_max 0.11
_exptl_crystal_size_mid 0.07
_exptl_crystal_size_min 0.04
_refine_diff_density_max 2.163
_refine_diff_density_min -1.602
_refine_diff_density_rms 0.218
_refine_ls_extinction_method none
_refine_ls_goodness_of_fit_ref 1.057
_refine_ls_hydrogen_treatment constr
_refine_ls_matrix_type full
_refine_ls_number_parameters 550
_refine_ls_number_reflns 8290
_refine_ls_number_restraints 90
_refine_ls_restrained_S_all 1.064
_refine_ls_R_factor_all 0.1146
_refine_ls_R_factor_gt 0.0910
_refine_ls_shift/su_max 0.001
_refine_ls_shift/su_mean 0.000
_refine_ls_structure_factor_coef Fsqd
_refine_ls_weighting_details 'w=1/[\s^2^(Fo^2^)+(0.1902P)^2^+4.8166P] where P=(Fo^2^+2Fc^2^)/3'
_refine_ls_weighting_scheme calc
_refine_ls_wR_factor_gt 0.2616
_refine_ls_wR_factor_ref 0.2920
_reflns_Friedel_coverage 0.000
_reflns_number_gt 6031
_reflns_number_total 8290
_reflns_threshold_expression 'I > 2\s(I)'
_cod_data_source_file c5dt03537f2.cif
_cod_data_source_block 1420485
_cod_depositor_comments 'Adding full bibliography for 7037469--7037472.cif.'
_cod_database_code 7037471
_shelx_space_group_comment
;
The symmetry employed for this shelxl refinement is uniquely defined
by the following loop, which should always be used as a source of
symmetry information in preference to the above space-group names.
They are only intended as comments.
;
_olex2_refinement_description
;
1. Fixed Uiso
 At 1.2 times of:
  All C(H) groups
 At 1.5 times of:
  All O(H,H) groups
2. Restrained distances
 N11-O24 = N11-O25 = N11-O26
 1.22 with sigma of 0.02
 N11-O24 = N11-O25 = N11-O26
 1.22 with sigma of 0.02
 O25-O26
 2.1 with sigma of 0.04
 O24-O26
 2.1 with sigma of 0.04
 O24-O25
 2.1 with sigma of 0.04
 O24-O25
 2.1 with sigma of 0.04
 O24-O25
 2.1 with sigma of 0.04
 O26-O25
 2.1 with sigma of 0.04
3. Uiso/Uaniso restraints and constraints
Uanis(O21) \\sim Ueq, Uanis(O20) \\sim Ueq, Uanis(O22) \\sim Ueq, Uanis(O16)
\\sim Ueq, Uanis(O19) \\sim Ueq, Uanis(O23) \\sim Ueq: with sigma of 0.01 and
sigma for terminal atoms of 0.02
Uanis(O23) \\sim Ueq, Uanis(O20) \\sim Ueq, Uanis(O21) \\sim Ueq, Uanis(O22)
\\sim Ueq, Uanis(O19) \\sim Ueq, Uanis(O17) \\sim Ueq, Uanis(O18) \\sim Ueq,
Uanis(O16) \\sim Ueq: with sigma of 0.01 and sigma for terminal atoms of 0.02
Uanis(O11) \\sim Ueq: with sigma of 0.01 and sigma for terminal atoms of 0.02
Uanis(O11) \\sim Ueq, Uanis(O14) \\sim Ueq, Uanis(O12) \\sim Ueq, Uanis(N9)
\\sim Ueq, Uanis(N6) \\sim Ueq: with sigma of 0.005 and sigma for terminal
atoms of 0.002
Uanis(O16) = Uanis(O18) = Uanis(O19) = Uanis(O22) = Uanis(O21) = Uanis(O20) =
Uanis(O23) = Uanis(O17)
4. Rigid body (RIGU) restrains
 O25, O24, N11, O26
 with sigma for 1-2 distances of 0.004 and sigma for 1-3 distances of 0.004
5. Others
 Fixed Sof: O16(0.5) H16A(0.5) H16B(0.5) O23(0.5) H23A(0.5) H23B(0.5) O18(0.5)
 H18A(0.5) H18B(0.5) O19(0.5) H19A(0.5) H19B(0.5) O22(0.5) H22A(0.5) H22B(0.5)
 O21(0.5) H21A(0.5) H21B(0.5) O20(0.5) H20A(0.5) H20B(0.5)
 Fixed Uiso: O24(0.2) N11(0.21464) O25(0.26293) O26(0.21343)
6.a Riding coordinates:
 O17(H17A,H17B), O16(H16A,H16B), O23(H23A,H23B), O18(H18A,H18B), O19(H19A,
 H19B), O22(H22A,H22B), O21(H21A,H21B), O20(H20A,H20B)
6.b Rotating group:
 O10(H10A,H10B), O12(H12A,H12B), O11(H11A,H11B)
6.c Aromatic/amide H refined with riding coordinates:
 C7(H7), C4(H4), C23(H23), C5(H5), C9(H9), C2(H2), C17(H17), C3(H3), C10(H10),
 C22(H22), C20(H20), C8(H8), C12(H12), C25(H25), C24(H24), C15(H15), C13(H13),
 C18(H18), C27(H27), C19(H19), C28(H28), C14(H14), C29(H29), C30(H30)
;
_shelx_shelxl_version_number 2014/7
_olex2_submission_special_instructions 'No special instructions were received'

loop_
_space_group_symop_operation_xyz
'x, y, z'
'-x, -y, -z'

loop_
_atom_site_label
_atom_site_type_symbol
_atom_site_fract_x
_atom_site_fract_y
_atom_site_fract_z
_atom_site_U_iso_or_equiv
_atom_site_adp_type
_atom_site_occupancy
_atom_site_site_symmetry_order
_atom_site_calc_flag
_atom_site_refinement_flags_posn
_atom_site_refinement_flags_adp
_atom_site_refinement_flags_occupancy
Cd1 Cd 1.00649(5) 0.00936(5) 0.71220(3) 0.0348(3) Uani 1 1 d . . .
P2 P 0.60845(17) 0.20171(16) 0.54180(11) 0.0282(5) Uani 1 1 d . . .
P1 P 0.83990(17) 0.34673(15) 0.56567(11) 0.0250(4) Uani 1 1 d . . .
P3 P 0.65150(17) 0.41862(16) 0.51434(12) 0.0275(4) Uani 1 1 d . . .
O1 O 0.8995(4) 0.3953(4) 0.6596(3) 0.0286(11) Uani 1 1 d . . .
O6 O 0.6139(5) 0.4260(4) 0.4203(3) 0.0330(12) Uani 1 1 d . . .
O5 O 0.6186(5) 0.5210(4) 0.5605(3) 0.0323(12) Uani 1 1 d . . .
O2 O 1.0418(4) -0.3405(4) 0.4757(3) 0.0288(11) Uani 1 1 d . . .
N5 N 1.0289(6) -0.1625(5) 0.6670(4) 0.0314(14) Uani 1 1 d . . .
O10 O 1.1446(5) 0.0856(4) 0.6230(4) 0.0400(14) Uani 1 1 d . . .
H10A H 1.1582 0.0338 0.5887 0.060 Uiso 1 1 d GR . .
H10B H 1.2114 0.1245 0.6515 0.060 Uiso 1 1 d GR . .
O3 O 0.5400(5) 0.1343(4) 0.6084(3) 0.0355(12) Uani 1 1 d . . .
N4 N 0.9784(6) 0.1785(6) 0.7542(4) 0.0330(15) Uani 1 1 d . . .
O4 O 0.5559(5) 0.1038(4) 0.4662(3) 0.0323(12) Uani 1 1 d . . .
N1 N 0.7504(5) 0.2262(5) 0.5587(4) 0.0281(13) Uani 1 1 d . . .
C6 C 1.0473(6) -0.3048(6) 0.5616(4) 0.0259(15) Uani 1 1 d . . .
N3 N 0.7933(5) 0.4400(5) 0.5323(4) 0.0261(13) Uani 1 1 d . . .
C7 C 1.0285(6) -0.2023(6) 0.5853(4) 0.0253(15) Uani 1 1 d . . .
H7 H 1.0156 -0.1608 0.5445 0.030 Uiso 1 1 calc R . .
N2 N 0.5637(6) 0.3061(5) 0.5328(4) 0.0320(14) Uani 1 1 d . . .
C4 C 0.9737(8) 0.3257(8) 0.8601(5) 0.044(2) Uani 1 1 d . . .
H4 H 0.9832 0.3554 0.9165 0.053 Uiso 1 1 calc R . .
N7 N 0.6704(6) 0.0610(5) 0.2662(4) 0.0378(16) Uani 1 1 d . . .
O13 O 0.8004(6) -0.0559(5) 0.6557(4) 0.0492(15) Uani 1 1 d . . .
C23 C 0.7487(8) 0.6467(8) 0.2627(5) 0.043(2) Uani 1 1 d . . .
H23 H 0.7744 0.6966 0.2257 0.051 Uiso 1 1 calc R . .
C5 C 0.9436(7) 0.3838(7) 0.8011(5) 0.0344(17) Uani 1 1 d . . .
H5 H 0.9332 0.4532 0.8166 0.041 Uiso 1 1 calc R . .
N10 N 0.8058(5) -0.0597(5) 0.5790(4) 0.0289(14) Uani 1 1 d . . .
N8 N 0.7398(7) 0.6861(6) 0.3417(4) 0.0407(16) Uani 1 1 d . . .
C9 C 1.0670(8) -0.3258(6) 0.7037(5) 0.0338(17) Uani 1 1 d . . .
H9 H 1.0794 -0.3662 0.7454 0.041 Uiso 1 1 calc R . .
C21 C 0.6662(7) 0.5026(7) 0.3689(5) 0.0313(17) Uani 1 1 d . . .
O12 O 0.9025(6) -0.0689(6) 0.8209(4) 0.0590(18) Uani 1 1 d . U .
H12A H 0.9432 -0.0397 0.8691 0.089 Uiso 1 1 d GR . .
H12B H 0.8920 -0.1399 0.8139 0.089 Uiso 1 1 d GR . .
C1 C 0.9290(6) 0.3357(6) 0.7175(4) 0.0246(15) Uani 1 1 d . . .
C16 C 0.5766(7) 0.1128(6) 0.3837(4) 0.0310(17) Uani 1 1 d . . .
C2 C 0.9494(6) 0.2338(6) 0.6969(4) 0.0274(15) Uani 1 1 d . . .
H2 H 0.9424 0.2033 0.6407 0.033 Uiso 1 1 calc R . .
C17 C 0.6561(7) 0.0660(6) 0.3474(5) 0.0327(17) Uani 1 1 d . . .
H17 H 0.7025 0.0361 0.3807 0.039 Uiso 1 1 calc R . .
C3 C 0.9899(8) 0.2248(7) 0.8364(5) 0.0374(19) Uani 1 1 d . . .
H3 H 1.0093 0.1863 0.8773 0.045 Uiso 1 1 calc R . .
O11 O 1.1759(7) 0.0481(7) 0.8041(5) 0.073(2) Uani 1 1 d . U .
H11A H 1.1597 0.0389 0.8600 0.109 Uiso 1 1 d GR . .
H11B H 1.2268 0.1222 0.8089 0.109 Uiso 1 1 d GR . .
C10 C 1.0660(7) -0.3688(6) 0.6207(5) 0.0325(17) Uani 1 1 d . . .
H10 H 1.0773 -0.4378 0.6052 0.039 Uiso 1 1 calc R . .
C26 C 0.6537(7) 0.5629(6) 0.6467(5) 0.0332(17) Uani 1 1 d . . .
C11 C 0.5654(7) 0.1667(6) 0.6951(5) 0.0313(17) Uani 1 1 d . . .
C22 C 0.6995(7) 0.6153(6) 0.3945(5) 0.0336(17) Uani 1 1 d . . .
H22 H 0.6938 0.6426 0.4498 0.040 Uiso 1 1 calc R . .
C20 C 0.5038(7) 0.1567(6) 0.3354(5) 0.0319(17) Uani 1 1 d . . .
H20 H 0.4470 0.1875 0.3583 0.038 Uiso 1 1 calc R . .
C8 C 1.0499(7) -0.2238(6) 0.7252(4) 0.0318(17) Uani 1 1 d . . .
H8 H 1.0529 -0.1959 0.7816 0.038 Uiso 1 1 calc R . .
O15 O 0.8950(6) -0.0144(6) 0.5494(4) 0.0554(17) Uani 1 1 d . . .
C12 C 0.4966(9) 0.2239(8) 0.7374(6) 0.047(2) Uani 1 1 d . . .
H12 H 0.4386 0.2465 0.7087 0.056 Uiso 1 1 calc R . .
N6 N 0.6691(7) 0.1596(7) 0.8230(5) 0.056(2) Uani 1 1 d . U .
C25 C 0.6784(9) 0.4592(7) 0.2884(5) 0.045(2) Uani 1 1 d . . .
H25 H 0.6591 0.3830 0.2715 0.054 Uiso 1 1 calc R . .
C24 C 0.7208(9) 0.5333(8) 0.2333(5) 0.049(2) Uani 1 1 d . . .
H24 H 0.7302 0.5080 0.1783 0.059 Uiso 1 1 calc R . .
C15 C 0.6508(7) 0.1316(8) 0.7362(5) 0.042(2) Uani 1 1 d . . .
H15 H 0.6946 0.0908 0.7072 0.051 Uiso 1 1 calc R . .
C13 C 0.6044(9) 0.2133(8) 0.8608(6) 0.051(2) Uani 1 1 d . . .
H13 H 0.6189 0.2310 0.9187 0.061 Uiso 1 1 calc R . .
C18 C 0.6037(8) 0.1063(7) 0.2188(5) 0.0391(19) Uani 1 1 d . . .
H18 H 0.6152 0.1062 0.1624 0.047 Uiso 1 1 calc R . .
C27 C 0.7116(8) 0.6704(7) 0.6703(5) 0.041(2) Uani 1 1 d . . .
H27 H 0.7298 0.7152 0.6291 0.049 Uiso 1 1 calc R . .
N9 N 0.7454(7) 0.7178(7) 0.7518(5) 0.0509(19) Uani 1 1 d . U .
O14 O 0.7137(7) -0.1261(7) 0.5311(5) 0.070(2) Uani 1 1 d . U .
C19 C 0.5219(8) 0.1513(7) 0.2504(5) 0.0399(19) Uani 1 1 d . . .
H19 H 0.4761 0.1795 0.2153 0.048 Uiso 1 1 calc R . .
C28 C 0.7184(9) 0.6506(8) 0.8083(6) 0.054(3) Uani 1 1 d . . .
H28 H 0.7393 0.6815 0.8644 0.065 Uiso 1 1 calc R . .
C14 C 0.5164(9) 0.2463(8) 0.8231(6) 0.055(3) Uani 1 1 d . . .
H14 H 0.4709 0.2831 0.8544 0.066 Uiso 1 1 calc R . .
C29 C 0.6629(14) 0.5410(9) 0.7904(6) 0.078(4) Uani 1 1 d . . .
H29 H 0.6494 0.4967 0.8322 0.093 Uiso 1 1 calc R . .
C30 C 0.6265(12) 0.4967(8) 0.7067(6) 0.064(3) Uani 1 1 d . . .
H30 H 0.5837 0.4221 0.6917 0.077 Uiso 1 1 calc R . .
O17 O 0.7818(8) 0.0441(8) 0.9178(5) 0.0795(14) Uani 1 1 d . U .
H17A H 0.7775 -0.0167 0.8870 0.119 Uiso 1 1 d R . .
H17B H 0.8240 0.0979 0.8964 0.119 Uiso 1 1 d R . .
O16 O 1.2252(16) 0.1606(14) 0.9593(9) 0.0795(14) Uani 0.5 1 d . U P
H16A H 1.2868 0.1690 0.9321 0.119 Uiso 0.5 1 d R . P
H16B H 1.1955 0.0924 0.9629 0.119 Uiso 0.5 1 d R . P
O24 O 1.0177(16) 0.6502(16) 0.9161(13) 0.200 Uiso 1 1 d D U .
O23 O 0.5728(16) 0.2956(15) 0.0901(9) 0.0795(14) Uani 0.5 1 d . U P
H23A H 0.5136 0.2436 0.0642 0.119 Uiso 0.5 1 d R . P
H23B H 0.5782 0.3546 0.0693 0.119 Uiso 0.5 1 d R . P
O18 O 0.9938(17) 0.1395(14) 1.0408(9) 0.0795(14) Uani 0.5 1 d . U P
H18A H 0.9528 0.1289 1.0823 0.119 Uiso 0.5 1 d R . P
H18B H 1.0389 0.0974 1.0374 0.119 Uiso 0.5 1 d R . P
O19 O 0.5683(17) -0.0827(14) 0.9803(9) 0.0795(14) Uani 0.5 1 d . U P
H19A H 0.6133 -0.0933 0.9424 0.119 Uiso 0.5 1 d R . P
H19B H 0.4968 -0.0947 0.9582 0.119 Uiso 0.5 1 d R . P
O22 O 0.8247(17) 0.4926(14) 0.9707(9) 0.0795(14) Uani 0.5 1 d . U P
H22A H 0.8917 0.4849 0.9879 0.119 Uiso 0.5 1 d R . P
H22B H 0.8346 0.5304 0.9308 0.119 Uiso 0.5 1 d R . P
O21 O 0.6905(17) 0.6054(14) 1.0390(9) 0.0795(14) Uani 0.5 1 d . U P
H21A H 0.7031 0.5545 1.0045 0.119 Uiso 0.5 1 d R . P
H21B H 0.6166 0.6026 1.0326 0.119 Uiso 0.5 1 d R . P
N11 N 1.1286(17) 0.6603(19) 0.9138(17) 0.215 Uiso 1 1 d D U .
O25 O 1.188(2) 0.6060(19) 0.9398(17) 0.263 Uiso 1 1 d D U .
O20 O 0.5529(17) 0.4352(14) 0.9957(9) 0.0795(14) Uani 0.5 1 d . U P
H20A H 0.4832 0.4407 0.9828 0.119 Uiso 0.5 1 d R . P
H20B H 0.6062 0.4906 0.9836 0.119 Uiso 0.5 1 d R . P
O26 O 1.2033(18) 0.7526(16) 0.9120(14) 0.213 Uiso 1 1 d D U .

loop_
_atom_site_aniso_label
_atom_site_aniso_U_11
_atom_site_aniso_U_22
_atom_site_aniso_U_33
_atom_site_aniso_U_23
_atom_site_aniso_U_13
_atom_site_aniso_U_12
Cd1 0.0472(4) 0.0317(4) 0.0278(4) 0.0009(2) 0.0037(3) 0.0171(3)
P2 0.0294(10) 0.0263(10) 0.0245(9) 0.0044(7) 0.0013(7) 0.0013(8)
P1 0.0290(10) 0.0218(9) 0.0220(9) 0.0013(7) 0.0003(7) 0.0053(7)
P3 0.0321(10) 0.0243(10) 0.0260(9) 0.0029(7) 0.0034(8) 0.0084(8)
O1 0.038(3) 0.024(3) 0.022(2) -0.001(2) 0.002(2) 0.007(2)
O6 0.042(3) 0.026(3) 0.029(3) 0.006(2) 0.000(2) 0.006(2)
O5 0.040(3) 0.035(3) 0.027(3) 0.001(2) 0.004(2) 0.020(2)
O2 0.028(3) 0.028(3) 0.027(3) 0.000(2) 0.000(2) 0.005(2)
N5 0.041(4) 0.031(3) 0.025(3) 0.006(3) 0.003(3) 0.014(3)
O10 0.054(4) 0.017(3) 0.047(3) 0.000(2) 0.011(3) 0.010(2)
O3 0.042(3) 0.036(3) 0.024(3) 0.008(2) -0.001(2) 0.004(2)
N4 0.032(3) 0.040(4) 0.029(3) 0.002(3) 0.002(3) 0.016(3)
O4 0.039(3) 0.024(3) 0.026(3) 0.003(2) 0.001(2) -0.002(2)
N1 0.030(3) 0.023(3) 0.028(3) 0.003(2) 0.001(3) 0.005(3)
C6 0.025(4) 0.031(4) 0.019(3) 0.000(3) 0.003(3) 0.004(3)
N3 0.032(3) 0.017(3) 0.029(3) 0.004(2) 0.004(3) 0.007(2)
C7 0.029(4) 0.019(3) 0.026(4) 0.001(3) 0.001(3) 0.005(3)
N2 0.028(3) 0.035(4) 0.029(3) 0.002(3) 0.005(3) 0.004(3)
C4 0.052(5) 0.066(6) 0.020(4) 0.003(4) 0.001(4) 0.027(5)
N7 0.043(4) 0.029(4) 0.037(4) -0.002(3) 0.007(3) 0.005(3)
O13 0.054(4) 0.056(4) 0.039(3) 0.005(3) 0.009(3) 0.019(3)
C23 0.046(5) 0.047(5) 0.034(4) 0.013(4) 0.006(4) 0.008(4)
C5 0.045(5) 0.035(4) 0.024(4) 0.001(3) 0.004(3) 0.015(4)
N10 0.025(3) 0.044(4) 0.020(3) 0.002(3) 0.001(2) 0.014(3)
N8 0.048(4) 0.035(4) 0.034(4) 0.003(3) 0.004(3) 0.006(3)
C9 0.049(5) 0.027(4) 0.030(4) 0.012(3) 0.007(3) 0.015(4)
C21 0.032(4) 0.036(4) 0.028(4) 0.008(3) 0.000(3) 0.015(3)
O12 0.065(2) 0.058(2) 0.054(2) 0.0091(17) 0.0101(18) 0.0167(18)
C1 0.025(4) 0.027(4) 0.021(3) -0.003(3) 0.000(3) 0.010(3)
C16 0.035(4) 0.021(4) 0.026(4) 0.001(3) -0.006(3) -0.007(3)
C2 0.032(4) 0.030(4) 0.018(3) -0.002(3) 0.000(3) 0.011(3)
C17 0.026(4) 0.032(4) 0.038(4) 0.001(3) -0.004(3) 0.008(3)
C3 0.048(5) 0.047(5) 0.019(4) 0.000(3) 0.000(3) 0.021(4)
O11 0.072(3) 0.076(3) 0.071(3) 0.0037(18) 0.0030(18) 0.0272(19)
C10 0.039(4) 0.028(4) 0.031(4) 0.008(3) 0.006(3) 0.008(3)
C26 0.036(4) 0.033(4) 0.032(4) -0.002(3) 0.001(3) 0.017(3)
C11 0.036(4) 0.027(4) 0.028(4) 0.006(3) 0.012(3) 0.002(3)
C22 0.042(5) 0.030(4) 0.027(4) 0.004(3) 0.001(3) 0.008(3)
C20 0.031(4) 0.033(4) 0.030(4) -0.002(3) 0.000(3) 0.009(3)
C8 0.045(5) 0.036(4) 0.019(3) 0.008(3) 0.005(3) 0.018(4)
O15 0.050(4) 0.061(4) 0.046(4) -0.002(3) 0.013(3) 0.006(3)
C12 0.054(6) 0.043(5) 0.049(5) 0.007(4) 0.020(4) 0.022(4)
N6 0.051(4) 0.066(4) 0.045(4) 0.009(3) 0.002(3) 0.009(3)
C25 0.065(6) 0.034(5) 0.033(4) -0.002(4) 0.007(4) 0.015(4)
C24 0.067(6) 0.050(6) 0.027(4) 0.003(4) 0.013(4) 0.013(5)
C15 0.035(4) 0.051(5) 0.042(5) 0.015(4) 0.011(4) 0.010(4)
C13 0.064(6) 0.049(6) 0.033(5) -0.002(4) 0.017(4) 0.006(5)
C18 0.044(5) 0.037(5) 0.030(4) -0.001(3) 0.004(4) 0.005(4)
C27 0.049(5) 0.033(5) 0.034(4) -0.005(3) 0.007(4) 0.005(4)
N9 0.059(4) 0.044(3) 0.045(3) -0.001(3) 0.012(3) 0.010(3)
O14 0.068(3) 0.075(3) 0.066(3) 0.0101(18) 0.0068(18) 0.0170(18)
C19 0.048(5) 0.040(5) 0.028(4) 0.006(3) -0.006(4) 0.009(4)
C28 0.068(7) 0.046(6) 0.040(5) -0.009(4) 0.010(5) 0.009(5)
C14 0.057(6) 0.049(6) 0.056(6) -0.002(5) 0.024(5) 0.010(5)
C29 0.160(13) 0.038(6) 0.027(5) 0.005(4) 0.017(6) 0.016(7)
C30 0.122(10) 0.030(5) 0.033(5) -0.003(4) 0.004(5) 0.015(5)
O17 0.105(3) 0.082(3) 0.049(2) 0.011(2) 0.004(2) 0.025(3)
O16 0.105(3) 0.082(3) 0.049(2) 0.011(2) 0.004(2) 0.025(3)
O23 0.105(3) 0.082(3) 0.049(2) 0.011(2) 0.004(2) 0.025(3)
O18 0.105(3) 0.082(3) 0.049(2) 0.011(2) 0.004(2) 0.025(3)
O19 0.105(3) 0.082(3) 0.049(2) 0.011(2) 0.004(2) 0.025(3)
O22 0.105(3) 0.082(3) 0.049(2) 0.011(2) 0.004(2) 0.025(3)
O21 0.105(3) 0.082(3) 0.049(2) 0.011(2) 0.004(2) 0.025(3)
O20 0.105(3) 0.082(3) 0.049(2) 0.011(2) 0.004(2) 0.025(3)

loop_
_atom_type_symbol
_atom_type_description
_atom_type_scat_dispersion_real
_atom_type_scat_dispersion_imag
_atom_type_scat_source
C C 0.0030 0.0020 'International Tables Vol C Tables 4.2.6.8 and 6.1.1.4'
H H 0.0000 0.0000 'International Tables Vol C Tables 4.2.6.8 and 6.1.1.4'
N N 0.0070 0.0030 'International Tables Vol C Tables 4.2.6.8 and 6.1.1.4'
O O 0.0110 0.0060 'International Tables Vol C Tables 4.2.6.8 and 6.1.1.4'
P P 0.1040 0.0960 'International Tables Vol C Tables 4.2.6.8 and 6.1.1.4'
Cd Cd -0.7910 1.2220 'International Tables Vol C Tables 4.2.6.8 and 6.1.1.4'

loop_
_geom_angle_atom_site_label_1
_geom_angle_atom_site_label_2
_geom_angle_atom_site_label_3
_geom_angle
_geom_angle_site_symmetry_1
_geom_angle_site_symmetry_3
N5 Cd1 O10 89.5(2) . .
N5 Cd1 O13 90.0(2) . .
N5 Cd1 O12 87.5(2) . .
O10 Cd1 O13 116.3(2) . .
O10 Cd1 O12 167.7(2) . .
N4 Cd1 N5 178.1(2) . .
N4 Cd1 O10 90.8(2) . .
N4 Cd1 O13 88.1(2) . .
N4 Cd1 O12 92.5(2) . .
N4 Cd1 O11 92.7(3) . .
O12 Cd1 O13 75.6(2) . .
O11 Cd1 N5 89.2(3) . .
O11 Cd1 O10 82.9(3) . .
O11 Cd1 O13 160.7(3) . .
O11 Cd1 O12 85.1(3) . .
O3 P2 O4 94.0(3) . .
O3 P2 N1 111.4(3) . .
O3 P2 N2 110.9(3) . .
O4 P2 N1 110.2(3) . .
N2 P2 O4 112.7(3) . .
N2 P2 N1 115.6(3) . .
O2 P1 O1 98.2(3) 2_756 .
O2 P1 N3 109.5(3) 2_756 .
N1 P1 O1 112.0(3) . .
N1 P1 O2 109.3(3) . 2_756
N1 P1 N3 119.1(3) . .
N3 P1 O1 106.7(3) . .
O6 P3 N3 112.0(3) . .
O5 P3 O6 100.1(3) . .
O5 P3 N3 108.2(3) . .
O5 P3 N2 111.1(3) . .
N2 P3 O6 105.5(3) . .
N2 P3 N3 118.5(3) . .
C1 O1 P1 126.2(4) . .
C21 O6 P3 130.6(5) . .
C26 O5 P3 122.8(5) . .
C6 O2 P1 120.1(4) . 2_756
C7 N5 Cd1 122.9(5) . .
C7 N5 C8 118.5(6) . .
C8 N5 Cd1 118.4(5) . .
Cd1 O10 H10A 110.1 . .
Cd1 O10 H10B 109.9 . .
H10A O10 H10B 108.9 . .
C11 O3 P2 124.1(5) . .
C2 N4 Cd1 119.0(5) . .
C2 N4 C3 118.3(7) . .
C3 N4 Cd1 122.8(5) . .
C16 O4 P2 123.8(4) . .
P1 N1 P2 121.9(4) . .
C7 C6 O2 116.6(6) . .
C10 C6 O2 122.3(6) . .
C10 C6 C7 121.0(6) . .
P1 N3 P3 118.7(4) . .
N5 C7 C6 120.6(6) . .
N5 C7 H7 119.7 . .
C6 C7 H7 119.7 . .
P3 N2 P2 122.0(4) . .
C5 C4 H4 119.8 . .
C3 C4 H4 119.8 . .
C3 C4 C5 120.3(7) . .
C17 N7 C18 118.0(7) . .
N10 O13 Cd1 103.7(5) . .
N8 C23 H23 118.8 . .
N8 C23 C24 122.4(8) . .
C24 C23 H23 118.8 . .
C4 C5 H5 121.1 . .
C4 C5 C1 117.9(7) . .
C1 C5 H5 121.1 . .
O13 N10 O14 116.6(7) . .
O15 N10 O13 122.8(7) . .
O15 N10 O14 120.2(7) . .
C23 N8 C22 119.2(7) . .
C10 C9 H9 119.7 . .
C8 C9 H9 119.7 . .
C8 C9 C10 120.5(7) . .
C22 C21 O6 122.9(7) . .
C22 C21 C25 120.9(8) . .
C25 C21 O6 116.1(7) . .
Cd1 O12 H12A 110.5 . .
Cd1 O12 H12B 110.1 . .
H12A O12 H12B 108.5 . .
O1 C1 C5 117.0(6) . .
O1 C1 C2 123.7(6) . .
C2 C1 C5 119.2(7) . .
O4 C16 C20 119.5(7) . .
C17 C16 O4 119.7(7) . .
C17 C16 C20 120.2(7) . .
N4 C2 C1 122.3(6) . .
N4 C2 H2 118.8 . .
C1 C2 H2 118.8 . .
N7 C17 C16 122.7(7) . .
N7 C17 H17 118.6 . .
C16 C17 H17 118.6 . .
N4 C3 H3 119.0 . .
C4 C3 N4 121.9(7) . .
C4 C3 H3 119.0 . .
Cd1 O11 H11A 114.1 . .
Cd1 O11 H11B 113.9 . .
H11A O11 H11B 104.4 . .
C6 C10 H10 121.4 . .
C9 C10 C6 117.1(7) . .
C9 C10 H10 121.4 . .
C27 C26 O5 119.6(7) . .
C27 C26 C30 118.7(8) . .
C30 C26 O5 121.7(7) . .
C12 C11 O3 119.0(7) . .
C15 C11 O3 118.6(7) . .
C15 C11 C12 122.1(8) . .
N8 C22 C21 121.3(7) . .
N8 C22 H22 119.4 . .
C21 C22 H22 119.4 . .
C16 C20 H20 122.2 . .
C16 C20 C19 115.7(7) . .
C19 C20 H20 122.2 . .
N5 C8 C9 122.1(7) . .
N5 C8 H8 118.9 . .
C9 C8 H8 118.9 . .
C11 C12 H12 121.0 . .
C14 C12 C11 117.9(9) . .
C14 C12 H12 121.0 . .
C13 N6 C15 119.3(9) . .
C21 C25 H25 121.2 . .
C21 C25 C24 117.7(8) . .
C24 C25 H25 121.2 . .
C23 C24 H24 120.8 . .
C25 C24 C23 118.4(8) . .
C25 C24 H24 120.8 . .
C11 C15 N6 117.4(8) . .
C11 C15 H15 121.3 . .
N6 C15 H15 121.3 . .
N6 C13 H13 117.3 . .
N6 C13 C14 125.4(9) . .
C14 C13 H13 117.3 . .
N7 C18 H18 119.0 . .
C19 C18 N7 122.1(8) . .
C19 C18 H18 119.0 . .
C26 C27 H27 118.4 . .
C26 C27 N9 123.3(9) . .
N9 C27 H27 118.4 . .
C28 N9 C27 116.3(8) . .
C20 C19 H19 119.4 . .
C18 C19 C20 121.2(8) . .
C18 C19 H19 119.4 . .
N9 C28 H28 117.7 . .
N9 C28 C29 124.6(9) . .
C29 C28 H28 117.7 . .
C12 C14 H14 121.0 . .
C13 C14 C12 117.9(9) . .
C13 C14 H14 121.0 . .
C28 C29 H29 121.4 . .
C28 C29 C30 117.2(10) . .
C30 C29 H29 121.4 . .
C26 C30 C29 119.8(9) . .
C26 C30 H30 120.1 . .
C29 C30 H30 120.1 . .
H17A O17 H17B 109.5 . .
H16A O16 H16B 109.5 . .
H23A O23 H23B 109.5 . .
H18A O18 H18B 109.5 . .
H19A O19 H19B 109.5 . .
H22A O22 H22B 109.5 . .
H21A O21 H21B 109.4 . .
O25 N11 O24 130(2) . .
O25 N11 O26 104.3(18) . .
O26 N11 O24 121(2) . .
H20A O20 H20B 109.5 . .

loop_
_geom_bond_atom_site_label_1
_geom_bond_atom_site_label_2
_geom_bond_distance
_geom_bond_site_symmetry_2
Cd1 N5 2.307(6) .
Cd1 O10 2.315(6) .
Cd1 N4 2.292(7) .
Cd1 O13 2.385(6) .
Cd1 O12 2.361(7) .
Cd1 O11 2.294(8) .
P2 O3 1.578(5) .
P2 O4 1.582(5) .
P2 N1 1.591(6) .
P2 N2 1.582(7) .
P1 O1 1.601(5) .
P1 O2 1.582(5) 2_756
P1 N1 1.576(6) .
P1 N3 1.582(6) .
P3 O6 1.583(5) .
P3 O5 1.571(5) .
P3 N3 1.596(6) .
P3 N2 1.581(7) .
O1 C1 1.370(8) .
O6 C21 1.396(9) .
O5 C26 1.419(9) .
O2 P1 1.582(5) 2_756
O2 C6 1.397(8) .
N5 C7 1.353(9) .
N5 C8 1.355(9) .
O10 H10A 0.8614 .
O10 H10B 0.8608 .
O3 C11 1.400(9) .
N4 C2 1.321(10) .
N4 C3 1.365(9) .
O4 C16 1.385(9) .
C6 C7 1.393(10) .
C6 C10 1.383(10) .
C7 H7 0.9300 .
C4 H4 0.9300 .
C4 C5 1.371(11) .
C4 C3 1.359(12) .
N7 C17 1.331(10) .
N7 C18 1.354(11) .
O13 N10 1.243(8) .
C23 H23 0.9300 .
C23 N8 1.332(11) .
C23 C24 1.398(13) .
C5 H5 0.9300 .
C5 C1 1.390(10) .
N10 O15 1.195(9) .
N10 O14 1.297(9) .
N8 C22 1.333(10) .
C9 H9 0.9300 .
C9 C10 1.381(11) .
C9 C8 1.373(11) .
C21 C22 1.375(11) .
C21 C25 1.379(11) .
O12 H12A 0.8681 .
O12 H12B 0.8685 .
C1 C2 1.387(10) .
C16 C17 1.357(11) .
C16 C20 1.398(11) .
C2 H2 0.9300 .
C17 H17 0.9300 .
C3 H3 0.9300 .
O11 H11A 0.9503 .
O11 H11B 0.9503 .
C10 H10 0.9300 .
C26 C27 1.336(11) .
C26 C30 1.362(13) .
C11 C12 1.380(11) .
C11 C15 1.373(12) .
C22 H22 0.9300 .
C20 H20 0.9300 .
C20 C19 1.400(11) .
C8 H8 0.9300 .
C12 H12 0.9300 .
C12 C14 1.372(14) .
N6 C15 1.392(12) .
N6 C13 1.283(12) .
C25 H25 0.9300 .
C25 C24 1.393(13) .
C24 H24 0.9300 .
C15 H15 0.9300 .
C13 H13 0.9300 .
C13 C14 1.357(14) .
C18 H18 0.9300 .
C18 C19 1.336(12) .
C27 H27 0.9300 .
C27 N9 1.362(11) .
N9 C28 1.326(13) .
C19 H19 0.9300 .
C28 H28 0.9300 .
C28 C29 1.345(14) .
C14 H14 0.9300 .
C29 H29 0.9300 .
C29 C30 1.389(13) .
C30 H30 0.9300 .
O17 H17A 0.8501 .
O17 H17B 0.8501 .
O16 H16A 0.8502 .
O16 H16B 0.8500 .
O24 N11 1.263(12) .
O23 H23A 0.8501 .
O23 H23B 0.8498 .
O18 H18A 0.8496 .
O18 H18B 0.8498 .
O19 H19A 0.8502 .
O19 H19B 0.8499 .
O22 H22A 0.8500 .
O22 H22B 0.8501 .
O21 H21A 0.8499 .
O21 H21B 0.8503 .
N11 O25 1.203(13) .
N11 O26 1.253(13) .
O20 H20A 0.8500 .
O20 H20B 0.8499 .

loop_
_geom_hbond_atom_site_label_D
_geom_hbond_atom_site_label_H
_geom_hbond_atom_site_label_A
_geom_hbond_distance_DH
_geom_hbond_distance_HA
_geom_hbond_distance_DA
_geom_hbond_angle_DHA
_geom_hbond_site_symmetry_A
O10 H10A O15 0.86 2.25 2.788(9) 120.7 2_756
O12 H12A O18 0.87 2.28 2.852(18) 123.7 2_757
O12 H12B N9 0.87 2.18 2.848(11) 133.0 1_545
O11 H11A O16 0.95 2.02 2.667(17) 123.3 .
O17 H17A O12 0.85 2.06 2.705(11) 132.0 .
O23 H23A O19 0.85 2.01 2.79(2) 151.8 2_656
O23 H23B O20 0.85 1.74 2.54(2) 157.0 1_554
O19 H19A O17 0.85 2.32 2.87(2) 122.7 .
O22 H22B O24 0.85 2.29 2.83(3) 121.6 .
O21 H21A O22 0.85 1.88 2.60(3) 142.3 .
O21 H21B O20 0.85 1.90 2.74(3) 167.3 2_667
O20 H20A O21 0.85 1.93 2.74(3) 157.7 2_667
O20 H20A O20 0.85 1.75 2.32(4) 122.9 2_667
O20 H20B O21 0.85 1.63 2.29(3) 133.0 .

loop_
_geom_torsion_atom_site_label_1
_geom_torsion_atom_site_label_2
_geom_torsion_atom_site_label_3
_geom_torsion_atom_site_label_4
_geom_torsion
_geom_torsion_site_symmetry_1
Cd1 N5 C7 C6 177.4(5) .
Cd1 N5 C8 C9 -178.5(6) .
Cd1 N4 C2 C1 178.9(5) .
Cd1 N4 C3 C4 179.5(7) .
Cd1 O13 N10 O15 -15.3(9) .
Cd1 O13 N10 O14 157.1(6) .
P2 O3 C11 C12 96.6(8) .
P2 O3 C11 C15 -89.2(8) .
P2 O4 C16 C17 104.3(7) .
P2 O4 C16 C20 -84.4(8) .
P1 O1 C1 C5 -160.2(6) .
P1 O1 C1 C2 22.5(10) .
P1 O2 C6 C7 110.7(6) 2_756
P1 O2 C6 C10 -71.6(8) 2_756
P3 O6 C21 C22 -47.4(10) .
P3 O6 C21 C25 135.3(7) .
P3 O5 C26 C27 127.4(7) .
P3 O5 C26 C30 -54.7(11) .
O1 P1 N1 P2 109.2(4) .
O1 P1 N3 P3 -112.6(4) .
O1 C1 C2 N4 179.6(7) .
O6 P3 O5 C26 -169.2(6) .
O6 P3 N3 P1 -121.7(4) .
O6 P3 N2 P2 107.7(5) .
O6 C21 C22 N8 -174.3(7) .
O6 C21 C25 C24 174.7(8) .
O5 P3 O6 C21 70.3(7) .
O5 P3 N3 P1 128.9(4) .
O5 P3 N2 P2 -144.7(4) .
O5 C26 C27 N9 178.1(7) .
O5 C26 C30 C29 179.9(10) .
O2 P1 O1 C1 -80.9(6) 2_756
O2 P1 N1 P2 -143.1(4) 2_756
O2 P1 N3 P3 142.0(4) 2_756
O2 C6 C7 N5 178.2(6) .
O2 C6 C10 C9 -178.6(7) .
O3 P2 O4 C16 175.5(6) .
O3 P2 N1 P1 -127.9(4) .
O3 P2 N2 P3 145.7(4) .
O3 C11 C12 C14 174.5(8) .
O3 C11 C15 N6 -176.3(7) .
O4 P2 O3 C11 166.9(6) .
O4 P2 N1 P1 129.1(4) .
O4 P2 N2 P3 -110.3(4) .
O4 C16 C17 N7 172.5(7) .
O4 C16 C20 C19 -173.1(7) .
N1 P2 O3 C11 53.3(7) .
N1 P2 O4 C16 -69.9(7) .
N1 P2 N2 P3 17.7(6) .
N1 P1 O1 C1 33.9(6) .
N1 P1 N3 P3 15.3(6) .
N3 P1 O1 C1 165.8(5) .
N3 P1 N1 P2 -16.2(6) .
N3 P3 O6 C21 -44.1(7) .
N3 P3 O5 C26 -51.8(6) .
N3 P3 N2 P2 -18.6(6) .
C7 N5 C8 C9 -2.0(11) .
C7 C6 C10 C9 -1.0(11) .
N2 P2 O3 C11 -77.0(6) .
N2 P2 O4 C16 60.8(7) .
N2 P2 N1 P1 -0.1(6) .
N2 P3 O6 C21 -174.3(6) .
N2 P3 O5 C26 79.8(6) .
N2 P3 N3 P1 1.4(6) .
C4 C5 C1 O1 -179.7(7) .
C4 C5 C1 C2 -2.2(12) .
N7 C18 C19 C20 2.0(13) .
C23 N8 C22 C21 -0.4(12) .
C5 C4 C3 N4 0.8(14) .
C5 C1 C2 N4 2.4(11) .
N8 C23 C24 C25 2.1(14) .
C21 C25 C24 C23 0.3(14) .
C16 C20 C19 C18 0.3(12) .
C2 N4 C3 C4 -0.8(12) .
C17 N7 C18 C19 -2.6(12) .
C17 C16 C20 C19 -1.8(11) .
C3 N4 C2 C1 -0.8(11) .
C3 C4 C5 C1 0.7(13) .
C10 C6 C7 N5 0.5(11) .
C10 C9 C8 N5 1.5(13) .
C26 C27 N9 C28 0.5(14) .
C11 C12 C14 C13 1.6(14) .
C22 C21 C25 C24 -2.7(13) .
C20 C16 C17 N7 1.2(11) .
C8 N5 C7 C6 1.1(10) .
C8 C9 C10 C6 0.1(12) .
C12 C11 C15 N6 -2.3(12) .
N6 C13 C14 C12 -2.1(16) .
C25 C21 C22 N8 2.9(12) .
C24 C23 N8 C22 -2.1(13) .
C15 C11 C12 C14 0.6(13) .
C15 N6 C13 C14 0.3(15) .
C13 N6 C15 C11 1.9(13) .
C18 N7 C17 C16 1.0(11) .
C27 C26 C30 C29 -2.3(16) .
C27 N9 C28 C29 1.1(17) .
N9 C28 C29 C30 -3(2) .
C28 C29 C30 C26 3.7(19) .
C30 C26 C27 N9 0.1(14) .
